data_4514480
loop_
_publ_author_name
'Chen, Chia-Hsun'
'Ting, Hao-Chun'
'Li, Ya-Ze'
'Lo, Yuan-Chih'
'Sher, Pin-Hao'
'Wang, Juen-Kai'
'Chiu, Tien-Lung'
'Lin, Chi-Feng'
'Hsu, I-Sheng'
'Lee, Jiun-Haw'
'Liu, Shun-Wei'
'Wong, Ken-Tsung'

_publ_section_title
;
 New D-A-A-Configured Small-Molecule Donors for High-Efficiency
 Vacuum-Processed Organic Photovoltaics under Ambient Light.
;
_journal_issue 8
_journal_name_full 'ACS applied materials &amp; interfaces'
_journal_page_first 8337
_journal_page_last 8349
_journal_paper_doi 10.1021/acsami.8b20415
_journal_volume 11
_journal_year 2019
_chemical_formula_sum 'C27 H20 N4 S'
_chemical_formula_weight 432.53
_space_group_IT_number 2
_space_group_name_Hall '-P 1'
_space_group_name_H-M_alt 'P -1'
_symmetry_cell_setting triclinic
_symmetry_space_group_name_Hall '-P 1'
_symmetry_space_group_name_H-M 'P -1'
_atom_sites_solution_hydrogens geom
_atom_sites_solution_primary direct
_atom_sites_solution_secondary difmap
_audit_creation_method SHELXL-97
_cell_angle_alpha 93.504(4)
_cell_angle_beta 91.057(4)
_cell_angle_gamma 97.838(3)
_cell_formula_units_Z 4
_cell_length_a 10.2274(4)
_cell_length_b 12.2056(5)
_cell_length_c 17.6598(8)
_cell_measurement_reflns_used 7053
_cell_measurement_temperature 200(2)
_cell_measurement_theta_max 75.1160
_cell_measurement_theta_min 4.2740
_cell_volume 2179.02(16)
_computing_cell_refinement
; 
CrysAlisPro, Agilent Technologies, 
Version 1.171.36.28 (release 01-02-2013 CrysAlis171 .NET) 
(compiled Feb  1 2013,16:14:44) 
Empirical absorption correction using spherical harmonics, 
 implemented in SCALE3 ABSPACK scaling algorithm. 
;
_computing_data_collection
; 
CrysAlisPro, Agilent Technologies, 
Version 1.171.36.28 (release 01-02-2013 CrysAlis171 .NET) 
(compiled Feb  1 2013,16:14:44) 
Empirical absorption correction using spherical harmonics, 
 implemented in SCALE3 ABSPACK scaling algorithm. 
;
_computing_data_reduction
; 
CrysAlisPro, Agilent Technologies, 
Version 1.171.36.28 (release 01-02-2013 CrysAlis171 .NET) 
(compiled Feb  1 2013,16:14:44) 
Empirical absorption correction using spherical harmonics, 
 implemented in SCALE3 ABSPACK scaling algorithm. 
;
_computing_molecular_graphics SHELXTL
_computing_publication_material SHELXTL
_computing_structure_refinement 'SHELXL-97 (Sheldrick, 1997)'
_computing_structure_solution 'SHELXS-97 (Sheldrick, 1990)'
_diffrn_ambient_temperature 200(2)
_diffrn_measured_fraction_theta_full 0.998
_diffrn_measured_fraction_theta_max 0.998
_diffrn_measurement_device_type 'Oxford Diffraction Gemini A'
_diffrn_measurement_method CCD
_diffrn_radiation_monochromator graphite
_diffrn_radiation_source 'fine-focus sealed tube'
_diffrn_radiation_type CuK\a
_diffrn_radiation_wavelength 1.54178
_diffrn_reflns_av_R_equivalents 0.0273
_diffrn_reflns_av_sigmaI/netI 0.0342
_diffrn_reflns_limit_h_max 9
_diffrn_reflns_limit_h_min -12
_diffrn_reflns_limit_k_max 14
_diffrn_reflns_limit_k_min -14
_diffrn_reflns_limit_l_max 20
_diffrn_reflns_limit_l_min -21
_diffrn_reflns_number 14907
_diffrn_reflns_theta_full 68.00
_diffrn_reflns_theta_max 68.00
_diffrn_reflns_theta_min 3.66
_exptl_absorpt_coefficient_mu 1.487
_exptl_absorpt_correction_T_max 1.00000
_exptl_absorpt_correction_T_min 0.84949
_exptl_absorpt_correction_type multi-scan
_exptl_absorpt_process_details
; 
CrysAlisPro, Agilent Technologies, 
Version 1.171.36.28 (release 01-02-2013 CrysAlis171 .NET) 
(compiled Feb  1 2013,16:14:44) 
Empirical absorption correction using spherical harmonics, 
 implemented in SCALE3 ABSPACK scaling algorithm. 
;
_exptl_crystal_density_diffrn 1.318
_exptl_crystal_density_method 'not measured'
_exptl_crystal_description cloumn
_exptl_crystal_F_000 904
_exptl_crystal_size_max 0.25
_exptl_crystal_size_mid 0.20
_exptl_crystal_size_min 0.10
_refine_diff_density_max 0.352
_refine_diff_density_min -0.253
_refine_diff_density_rms 0.048
_refine_ls_extinction_method none
_refine_ls_goodness_of_fit_ref 1.033
_refine_ls_hydrogen_treatment mixed
_refine_ls_matrix_type full
_refine_ls_number_parameters 577
_refine_ls_number_reflns 7942
_refine_ls_number_restraints 0
_refine_ls_restrained_S_all 1.033
_refine_ls_R_factor_all 0.0576
_refine_ls_R_factor_gt 0.0468
_refine_ls_shift/su_max 0.004
_refine_ls_shift/su_mean 0.001
_refine_ls_structure_factor_coef Fsqd
_refine_ls_weighting_details 'calc w=1/[\s^2^(Fo^2^)+(0.0862P)^2^+0.2947P] where P=(Fo^2^+2Fc^2^)/3'
_refine_ls_weighting_scheme calc
_refine_ls_wR_factor_gt 0.1311
_refine_ls_wR_factor_ref 0.1412
_reflns_number_gt 6473
_reflns_number_total 7942
_reflns_threshold_expression >2sigma(I)
_cod_data_source_file am8b20415_si_001.cif
_cod_data_source_block ic16443
_cod_depositor_comments
;
The following automatic conversions were performed:

'_symmetry_cell_setting' value 'Triclinic' changed to 'triclinic'
according to
/home/data/users/saulius/crontab/automatic-downloads/current/ACS/lib/dictionaries/cif_core.dic
dictionary named 'cif_core.dic' version 2.4.2 from 2011-04-26.

Automatic conversion script
Id: cif_fix_values 4973 2017-02-22 13:04:09Z antanas 
;
_cod_original_sg_symbol_H-M P-1
_cod_database_code 4514480

loop_
_symmetry_equiv_pos_as_xyz
'x, y, z'
'-x, -y, -z'

loop_
_atom_site_label
_atom_site_type_symbol
_atom_site_fract_x
_atom_site_fract_y
_atom_site_fract_z
_atom_site_U_iso_or_equiv
_atom_site_adp_type
_atom_site_occupancy
_atom_site_symmetry_multiplicity
_atom_site_calc_flag
_atom_site_refinement_flags
S1 S 0.27831(6) -0.00697(5) 0.37533(3) 0.04686(16) Uani 1 1 d .
N1 N 0.09024(17) 0.06098(14) 0.81718(10) 0.0413(4) Uani 1 1 d .
N2 N 0.26964(17) 0.02073(14) 0.46541(10) 0.0402(4) Uani 1 1 d .
N3 N 0.41810(18) 0.06382(16) 0.35783(10) 0.0446(4) Uani 1 1 d .
N4 N 0.7516(2) 0.2224(2) 0.32895(13) 0.0683(6) Uani 1 1 d .
C1 C 0.16897(19) 0.07978(16) 0.75340(11) 0.0363(4) Uani 1 1 d .
C2 C 0.11329(19) 0.07245(17) 0.68037(11) 0.0380(4) Uani 1 1 d .
H2A H 0.0205 0.0540 0.6729 0.046 Uiso 1 1 calc R
C3 C 0.19244(19) 0.09192(17) 0.61869(11) 0.0370(4) Uani 1 1 d .
H3A H 0.1528 0.0872 0.5693 0.044 Uiso 1 1 calc R
C4 C 0.32930(19) 0.11831(16) 0.62720(11) 0.0349(4) Uani 1 1 d .
C5 C 0.38377(19) 0.12504(17) 0.70096(11) 0.0387(4) Uani 1 1 d .
H5A H 0.4766 0.1432 0.7086 0.046 Uiso 1 1 calc R
C6 C 0.3056(2) 0.10588(18) 0.76261(11) 0.0410(4) Uani 1 1 d .
H6A H 0.3451 0.1105 0.8120 0.049 Uiso 1 1 calc R
C7 C 0.37908(18) 0.09132(16) 0.48650(11) 0.0349(4) Uani 1 1 d .
C8 C 0.41373(19) 0.13999(17) 0.56174(11) 0.0360(4) Uani 1 1 d .
C9 C 0.5328(2) 0.20867(19) 0.56902(12) 0.0414(4) Uani 1 1 d .
H9A H 0.5582 0.2441 0.6175 0.050 Uiso 1 1 calc R
C10 C 0.6188(2) 0.22917(19) 0.50840(13) 0.0451(5) Uani 1 1 d .
H10A H 0.7007 0.2755 0.5178 0.054 Uiso 1 1 calc R
C11 C 0.5875(2) 0.18424(19) 0.43663(12) 0.0421(5) Uani 1 1 d .
C12 C 0.4644(2) 0.11463(17) 0.42428(11) 0.0379(4) Uani 1 1 d .
C13 C 0.6767(2) 0.2047(2) 0.37571(14) 0.0517(6) Uani 1 1 d .
C14 C -0.03157(19) -0.01161(16) 0.80901(10) 0.0354(4) Uani 1 1 d .
C15 C -0.0351(2) -0.11588(17) 0.77176(11) 0.0406(4) Uani 1 1 d .
H15A H 0.0439 -0.1389 0.7529 0.049 Uiso 1 1 calc R
C16 C -0.1531(2) -0.18619(17) 0.76206(11) 0.0418(5) Uani 1 1 d .
H16A H -0.1538 -0.2566 0.7359 0.050 Uiso 1 1 calc R
C17 C -0.2710(2) -0.15647(17) 0.78969(11) 0.0399(4) Uani 1 1 d .
C18 C -0.2654(2) -0.05240(18) 0.82737(12) 0.0402(4) Uani 1 1 d .
H18A H -0.3440 -0.0300 0.8473 0.048 Uiso 1 1 calc R
C19 C -0.1482(2) 0.01937(16) 0.83657(11) 0.0375(4) Uani 1 1 d .
H19A H -0.1477 0.0903 0.8620 0.045 Uiso 1 1 calc R
C20 C -0.3991(2) -0.2343(2) 0.77958(15) 0.0538(6) Uani 1 1 d .
H20A H -0.4707 -0.1989 0.8024 0.081 Uiso 1 1 calc R
H20B H -0.3909 -0.3027 0.8045 0.081 Uiso 1 1 calc R
H20C H -0.4189 -0.2519 0.7253 0.081 Uiso 1 1 calc R
C21 C 0.10849(18) 0.14178(16) 0.87990(11) 0.0354(4) Uani 1 1 d .
C22 C 0.1081(2) 0.10771(17) 0.95334(11) 0.0397(4) Uani 1 1 d .
H22A H 0.0982 0.0309 0.9617 0.048 Uiso 1 1 calc R
C23 C 0.1220(2) 0.18513(19) 1.01460(11) 0.0427(5) Uani 1 1 d .
H23A H 0.1211 0.1606 1.0646 0.051 Uiso 1 1 calc R
C24 C 0.13719(19) 0.29755(18) 1.00439(12) 0.0423(5) Uani 1 1 d .
C25 C 0.1386(2) 0.33062(18) 0.93052(13) 0.0454(5) Uani 1 1 d .
H25A H 0.1494 0.4075 0.9222 0.054 Uiso 1 1 calc R
C26 C 0.1246(2) 0.25389(18) 0.86846(12) 0.0417(5) Uani 1 1 d .
H26A H 0.1262 0.2783 0.8184 0.050 Uiso 1 1 calc R
C27 C 0.1509(3) 0.3817(2) 1.07117(16) 0.0659(8) Uani 1 1 d .
H27A H 0.1478 0.3434 1.1184 0.099 Uiso 1 1 calc R
H27B H 0.0785 0.4265 1.0694 0.099 Uiso 1 1 calc R
H27C H 0.2355 0.4300 1.0691 0.099 Uiso 1 1 calc R
S2 S 0.99091(6) 0.16109(5) 0.45686(3) 0.05437(18) Uani 1 1 d .
N5 N 0.62934(17) 0.37276(15) 0.83227(10) 0.0413(4) Uani 1 1 d .
N6 N 0.93857(17) 0.22590(16) 0.53025(10) 0.0456(4) Uani 1 1 d .
N7 N 1.1240(2) 0.24171(18) 0.44025(10) 0.0509(5) Uani 1 1 d .
N8 N 1.4361(2) 0.4225(2) 0.41394(13) 0.0714(7) Uani 1 1 d .
C28 C 0.72281(19) 0.37894(17) 0.77460(11) 0.0363(4) Uani 1 1 d .
C29 C 0.7800(2) 0.28596(17) 0.74917(11) 0.0401(4) Uani 1 1 d .
H29A H 0.7554 0.2170 0.7708 0.048 Uiso 1 1 calc R
C30 C 0.8721(2) 0.29406(17) 0.69276(11) 0.0390(4) Uani 1 1 d .
H30A H 0.9097 0.2300 0.6761 0.047 Uiso 1 1 calc R
C31 C 0.91151(18) 0.39391(17) 0.65957(10) 0.0352(4) Uani 1 1 d .
C32 C 0.8527(2) 0.48606(17) 0.68513(11) 0.0391(4) Uani 1 1 d .
H32A H 0.8774 0.5552 0.6638 0.047 Uiso 1 1 calc R
C33 C 0.7594(2) 0.47822(17) 0.74072(11) 0.0405(4) Uani 1 1 d .
H33A H 0.7195 0.5416 0.7561 0.049 Uiso 1 1 calc R
C34 C 1.02614(19) 0.31810(18) 0.54469(11) 0.0382(4) Uani 1 1 d .
C35 C 1.01656(19) 0.40389(17) 0.60308(10) 0.0366(4) Uani 1 1 d .
C36 C 1.1131(2) 0.49437(18) 0.60391(11) 0.0411(4) Uani 1 1 d .
H36A H 1.1064 0.5555 0.6389 0.049 Uiso 1 1 calc R
C37 C 1.2220(2) 0.5009(2) 0.55516(12) 0.0459(5) Uani 1 1 d .
H37A H 1.2880 0.5639 0.5605 0.055 Uiso 1 1 calc R
C38 C 1.2347(2) 0.4186(2) 0.50037(12) 0.0442(5) Uani 1 1 d .
C39 C 1.1332(2) 0.32681(19) 0.49315(11) 0.0416(5) Uani 1 1 d .
C40 C 1.3474(2) 0.4218(2) 0.45233(13) 0.0547(6) Uani 1 1 d .
C41 C 0.63608(19) 0.30314(16) 0.89352(11) 0.0363(4) Uani 1 1 d .
C42 C 0.7569(2) 0.28667(17) 0.92504(11) 0.0389(4) Uani 1 1 d .
H42A H 0.8365 0.3216 0.9051 0.047 Uiso 1 1 calc R
C43 C 0.7620(2) 0.21980(18) 0.98525(12) 0.0421(5) Uani 1 1 d .
H43A H 0.8457 0.2081 1.0051 0.051 Uiso 1 1 calc R
C44 C 0.6481(2) 0.16916(18) 1.01759(13) 0.0452(5) Uani 1 1 d .
C45 C 0.5280(2) 0.18791(18) 0.98604(13) 0.0458(5) Uani 1 1 d .
H45A H 0.4484 0.1551 1.0072 0.055 Uiso 1 1 calc R
C46 C 0.5209(2) 0.25268(17) 0.92496(12) 0.0415(4) Uani 1 1 d .
H46A H 0.4372 0.2628 0.9043 0.050 Uiso 1 1 calc R
C47 C 0.6550(3) 0.1003(2) 1.08512(16) 0.0644(7) Uani 1 1 d .
H47A H 0.5654 0.0720 1.0998 0.097 Uiso 1 1 calc R
H47B H 0.7010 0.1462 1.1276 0.097 Uiso 1 1 calc R
H47C H 0.7032 0.0380 1.0719 0.097 Uiso 1 1 calc R
C48 C 0.52258(19) 0.43677(17) 0.82961(11) 0.0365(4) Uani 1 1 d .
C49 C 0.4458(2) 0.4338(2) 0.76394(12) 0.0528(6) Uani 1 1 d .
H49A H 0.4665 0.3920 0.7197 0.063 Uiso 1 1 calc R
C50 C 0.3391(2) 0.4916(3) 0.76279(13) 0.0576(6) Uani 1 1 d .
H50A H 0.2878 0.4896 0.7172 0.069 Uiso 1 1 calc R
C51 C 0.3044(2) 0.55283(19) 0.82636(12) 0.0426(5) Uani 1 1 d .
C52 C 0.38311(19) 0.55632(16) 0.89135(11) 0.0378(4) Uani 1 1 d .
H52A H 0.3623 0.5980 0.9356 0.045 Uiso 1 1 calc R
C53 C 0.49201(19) 0.49974(17) 0.89281(11) 0.0362(4) Uani 1 1 d .
H53A H 0.5459 0.5044 0.9376 0.043 Uiso 1 1 calc R
C54 C 0.1831(3) 0.6106(3) 0.82517(15) 0.0602(7) Uani 1 1 d .
H54A H 0.1403 0.5985 0.7747 0.090 Uiso 1 1 calc R
H54B H 0.2088 0.6903 0.8370 0.090 Uiso 1 1 calc R
H54C H 0.1216 0.5807 0.8631 0.090 Uiso 1 1 calc R

loop_
_atom_site_aniso_label
_atom_site_aniso_U_11
_atom_site_aniso_U_22
_atom_site_aniso_U_33
_atom_site_aniso_U_23
_atom_site_aniso_U_13
_atom_site_aniso_U_12
S1 0.0512(3) 0.0525(3) 0.0361(3) -0.0043(2) 0.0050(2) 0.0070(2)
N1 0.0421(9) 0.0433(9) 0.0348(9) -0.0061(7) 0.0141(7) -0.0053(7)
N2 0.0414(9) 0.0405(9) 0.0385(9) -0.0003(7) 0.0063(7) 0.0053(7)
N3 0.0498(10) 0.0531(10) 0.0339(9) 0.0053(7) 0.0069(7) 0.0161(8)
N4 0.0578(13) 0.0973(18) 0.0544(13) 0.0258(12) 0.0268(10) 0.0145(12)
C1 0.0403(10) 0.0359(9) 0.0314(9) -0.0034(7) 0.0121(8) 0.0015(8)
C2 0.0316(9) 0.0437(11) 0.0383(10) 0.0003(8) 0.0068(8) 0.0038(8)
C3 0.0358(10) 0.0462(11) 0.0290(9) 0.0037(8) 0.0048(7) 0.0049(8)
C4 0.0343(9) 0.0374(10) 0.0333(9) 0.0014(8) 0.0064(7) 0.0054(7)
C5 0.0334(10) 0.0473(11) 0.0339(10) -0.0020(8) 0.0052(8) 0.0018(8)
C6 0.0407(10) 0.0510(12) 0.0290(9) -0.0038(8) 0.0026(8) 0.0005(8)
C7 0.0343(9) 0.0375(10) 0.0352(10) 0.0069(8) 0.0063(7) 0.0104(7)
C8 0.0354(10) 0.0408(10) 0.0338(10) 0.0064(8) 0.0074(7) 0.0095(8)
C9 0.0351(10) 0.0545(12) 0.0348(10) 0.0060(9) 0.0042(8) 0.0053(8)
C10 0.0341(10) 0.0551(13) 0.0465(12) 0.0138(10) 0.0054(8) 0.0024(9)
C11 0.0365(10) 0.0532(12) 0.0403(11) 0.0172(9) 0.0110(8) 0.0118(9)
C12 0.0403(10) 0.0438(10) 0.0335(10) 0.0105(8) 0.0083(8) 0.0152(8)
C13 0.0439(12) 0.0674(15) 0.0469(12) 0.0183(11) 0.0092(10) 0.0109(10)
C14 0.0400(10) 0.0371(10) 0.0280(9) 0.0009(7) 0.0102(7) 0.0008(8)
C15 0.0448(11) 0.0393(10) 0.0373(10) -0.0020(8) 0.0153(8) 0.0042(8)
C16 0.0546(12) 0.0332(10) 0.0354(10) -0.0007(8) 0.0083(9) -0.0014(8)
C17 0.0434(11) 0.0417(11) 0.0333(10) 0.0080(8) 0.0038(8) -0.0018(8)
C18 0.0369(10) 0.0455(11) 0.0391(10) 0.0067(8) 0.0090(8) 0.0067(8)
C19 0.0460(11) 0.0347(9) 0.0321(9) 0.0007(7) 0.0078(8) 0.0066(8)
C20 0.0475(13) 0.0533(13) 0.0573(14) 0.0100(11) -0.0003(10) -0.0071(10)
C21 0.0332(9) 0.0392(10) 0.0319(9) -0.0032(8) 0.0080(7) 0.0001(7)
C22 0.0424(11) 0.0393(10) 0.0381(10) 0.0033(8) 0.0083(8) 0.0071(8)
C23 0.0404(10) 0.0572(13) 0.0299(9) -0.0003(9) 0.0029(8) 0.0057(9)
C24 0.0303(9) 0.0510(12) 0.0415(11) -0.0125(9) 0.0067(8) -0.0031(8)
C25 0.0450(11) 0.0353(10) 0.0530(13) -0.0037(9) 0.0132(9) -0.0034(8)
C26 0.0455(11) 0.0447(11) 0.0342(10) 0.0055(8) 0.0099(8) 0.0009(9)
C27 0.0605(15) 0.0700(17) 0.0582(15) -0.0276(13) 0.0133(12) -0.0114(12)
S2 0.0525(3) 0.0659(4) 0.0437(3) -0.0214(3) -0.0045(2) 0.0167(3)
N5 0.0404(9) 0.0523(10) 0.0348(8) 0.0051(7) 0.0076(7) 0.0176(8)
N6 0.0387(9) 0.0553(11) 0.0418(9) -0.0134(8) -0.0034(7) 0.0111(8)
N7 0.0531(11) 0.0685(13) 0.0338(9) -0.0081(8) 0.0014(8) 0.0234(9)
N8 0.0552(13) 0.110(2) 0.0526(13) 0.0093(13) 0.0193(10) 0.0210(13)
C28 0.0358(9) 0.0444(11) 0.0299(9) -0.0019(8) 0.0017(7) 0.0119(8)
C29 0.0439(11) 0.0403(10) 0.0371(10) 0.0012(8) 0.0044(8) 0.0096(8)
C30 0.0418(10) 0.0404(10) 0.0364(10) -0.0055(8) 0.0042(8) 0.0147(8)
C31 0.0345(9) 0.0430(10) 0.0283(9) -0.0034(7) -0.0003(7) 0.0092(8)
C32 0.0444(11) 0.0391(10) 0.0350(10) 0.0016(8) 0.0038(8) 0.0103(8)
C33 0.0470(11) 0.0413(10) 0.0361(10) -0.0016(8) 0.0055(8) 0.0172(9)
C34 0.0338(10) 0.0507(12) 0.0318(9) -0.0021(8) -0.0028(7) 0.0145(8)
C35 0.0362(10) 0.0475(11) 0.0276(9) -0.0019(8) -0.0002(7) 0.0131(8)
C36 0.0436(11) 0.0477(11) 0.0325(10) -0.0009(8) 0.0027(8) 0.0094(9)
C37 0.0462(12) 0.0528(12) 0.0391(11) 0.0059(9) 0.0047(9) 0.0060(9)
C38 0.0415(11) 0.0617(13) 0.0323(10) 0.0077(9) 0.0069(8) 0.0142(9)
C39 0.0420(11) 0.0595(13) 0.0268(9) 0.0001(8) 0.0000(8) 0.0206(9)
C40 0.0505(13) 0.0773(17) 0.0391(11) 0.0082(11) 0.0064(10) 0.0163(11)
C41 0.0390(10) 0.0382(10) 0.0324(9) -0.0027(8) 0.0050(8) 0.0100(8)
C42 0.0373(10) 0.0438(11) 0.0366(10) -0.0015(8) 0.0072(8) 0.0097(8)
C43 0.0432(11) 0.0497(12) 0.0375(10) 0.0008(9) 0.0038(8) 0.0211(9)
C44 0.0548(13) 0.0403(11) 0.0435(11) 0.0046(9) 0.0116(9) 0.0157(9)
C45 0.0458(11) 0.0396(11) 0.0519(12) 0.0041(9) 0.0117(9) 0.0031(9)
C46 0.0353(10) 0.0419(11) 0.0465(11) -0.0024(9) 0.0008(8) 0.0053(8)
C47 0.0762(18) 0.0638(16) 0.0607(16) 0.0215(13) 0.0159(13) 0.0267(13)
C48 0.0353(9) 0.0415(10) 0.0344(9) 0.0039(8) 0.0066(7) 0.0103(8)
C49 0.0533(13) 0.0758(16) 0.0325(10) -0.0071(10) 0.0001(9) 0.0252(12)
C50 0.0528(13) 0.0912(19) 0.0341(11) 0.0034(11) -0.0038(10) 0.0300(13)
C51 0.0368(10) 0.0519(12) 0.0420(11) 0.0132(9) 0.0093(8) 0.0110(9)
C52 0.0386(10) 0.0372(10) 0.0381(10) 0.0030(8) 0.0110(8) 0.0058(8)
C53 0.0354(10) 0.0430(10) 0.0305(9) 0.0027(8) 0.0035(7) 0.0057(8)
C54 0.0525(14) 0.0809(18) 0.0561(14) 0.0189(13) 0.0128(11) 0.0331(13)

loop_
_atom_type_symbol
_atom_type_description
_atom_type_scat_dispersion_real
_atom_type_scat_dispersion_imag
_atom_type_scat_source
C C 0.0181 0.0091 'International Tables Vol C Tables 4.2.6.8 and 6.1.1.4'
H H 0.0000 0.0000 'International Tables Vol C Tables 4.2.6.8 and 6.1.1.4'
N N 0.0311 0.0180 'International Tables Vol C Tables 4.2.6.8 and 6.1.1.4'
S S 0.3331 0.5567 'International Tables Vol C Tables 4.2.6.8 and 6.1.1.4'

loop_
_geom_angle_atom_site_label_1
_geom_angle_atom_site_label_2
_geom_angle_atom_site_label_3
_geom_angle
N3 S1 N2 101.13(9)
C1 N1 C14 119.53(16)
C1 N1 C21 118.00(16)
C14 N1 C21 118.78(15)
C7 N2 S1 106.57(13)
C12 N3 S1 106.00(14)
C2 C1 C6 118.64(17)
C2 C1 N1 121.34(18)
C6 C1 N1 120.02(18)
C3 C2 C1 120.31(18)
C2 C3 C4 121.58(18)
C3 C4 C5 117.41(17)
C3 C4 C8 121.72(17)
C5 C4 C8 120.87(18)
C6 C5 C4 121.33(18)
C5 C6 C1 120.73(18)
N2 C7 C12 112.35(18)
N2 C7 C8 126.64(17)
C12 C7 C8 121.00(18)
C9 C8 C7 115.58(17)
C9 C8 C4 121.58(18)
C7 C8 C4 122.84(17)
C8 C9 C10 123.6(2)
C11 C10 C9 121.7(2)
C10 C11 C12 117.93(18)
C10 C11 C13 121.1(2)
C12 C11 C13 120.9(2)
N3 C12 C11 125.90(18)
N3 C12 C7 113.92(19)
C11 C12 C7 120.16(18)
N4 C13 C11 177.5(3)
C19 C14 C15 118.61(18)
C19 C14 N1 121.66(18)
C15 C14 N1 119.73(17)
C16 C15 C14 120.30(19)
C15 C16 C17 121.78(19)
C18 C17 C16 117.13(18)
C18 C17 C20 121.5(2)
C16 C17 C20 121.4(2)
C19 C18 C17 121.65(19)
C18 C19 C14 120.51(19)
C26 C21 C22 119.33(18)
C26 C21 N1 120.93(18)
C22 C21 N1 119.73(18)
C23 C22 C21 120.28(19)
C24 C23 C22 121.3(2)
C23 C24 C25 117.86(18)
C23 C24 C27 121.2(2)
C25 C24 C27 120.9(2)
C24 C25 C26 121.5(2)
C21 C26 C25 119.7(2)
N7 S2 N6 101.19(10)
C28 N5 C41 122.15(16)
C28 N5 C48 119.76(17)
C41 N5 C48 118.08(16)
C34 N6 S2 106.19(15)
C39 N7 S2 106.34(15)
C33 C28 C29 118.32(18)
C33 C28 N5 120.41(18)
C29 C28 N5 121.27(19)
C30 C29 C28 120.30(19)
C29 C30 C31 121.76(18)
C30 C31 C32 117.33(18)
C30 C31 C35 121.47(18)
C32 C31 C35 121.11(18)
C33 C32 C31 121.22(19)
C32 C33 C28 121.05(18)
N6 C34 C39 113.10(18)
N6 C34 C35 125.92(18)
C39 C34 C35 120.95(19)
C36 C35 C34 115.71(18)
C36 C35 C31 122.33(18)
C34 C35 C31 121.94(18)
C35 C36 C37 123.3(2)
C38 C37 C36 121.7(2)
C37 C38 C39 117.55(19)
C37 C38 C40 122.4(2)
C39 C38 C40 120.0(2)
N7 C39 C38 126.26(19)
N7 C39 C34 113.2(2)
C38 C39 C34 120.57(19)
N8 C40 C38 178.8(3)
C42 C41 C46 118.48(19)
C42 C41 N5 121.05(18)
C46 C41 N5 120.43(18)
C43 C42 C41 120.47(19)
C42 C43 C44 121.8(2)
C43 C44 C45 116.9(2)
C43 C44 C47 121.3(2)
C45 C44 C47 121.8(2)
C46 C45 C44 122.1(2)
C45 C46 C41 120.2(2)
C53 C48 C49 119.07(19)
C53 C48 N5 120.74(18)
C49 C48 N5 120.16(18)
C50 C49 C48 119.9(2)
C49 C50 C51 121.9(2)
C52 C51 C50 117.55(19)
C52 C51 C54 121.3(2)
C50 C51 C54 121.1(2)
C51 C52 C53 121.01(19)
C48 C53 C52 120.49(18)

loop_
_geom_bond_atom_site_label_1
_geom_bond_atom_site_label_2
_geom_bond_distance
S1 N3 1.612(2)
S1 N2 1.6125(17)
N1 C1 1.409(2)
N1 C14 1.426(2)
N1 C21 1.429(2)
N2 C7 1.348(3)
N3 C12 1.340(3)
N4 C13 1.147(3)
C1 C2 1.393(3)
C1 C6 1.394(3)
C2 C3 1.382(3)
C3 C4 1.396(3)
C4 C5 1.401(3)
C4 C8 1.471(3)
C5 C6 1.375(3)
C7 C12 1.434(3)
C7 C8 1.440(3)
C8 C9 1.380(3)
C9 C10 1.411(3)
C10 C11 1.365(3)
C11 C12 1.424(3)
C11 C13 1.435(3)
C14 C19 1.387(3)
C14 C15 1.392(3)
C15 C16 1.384(3)
C16 C17 1.394(3)
C17 C18 1.391(3)
C17 C20 1.511(3)
C18 C19 1.386(3)
C21 C26 1.383(3)
C21 C22 1.386(3)
C22 C23 1.384(3)
C23 C24 1.383(3)
C24 C25 1.389(3)
C24 C27 1.507(3)
C25 C26 1.390(3)
S2 N7 1.610(2)
S2 N6 1.6149(18)
N5 C28 1.408(3)
N5 C41 1.422(3)
N5 C48 1.428(2)
N6 C34 1.347(3)
N7 C39 1.346(3)
N8 C40 1.142(3)
C28 C33 1.393(3)
C28 C29 1.400(3)
C29 C30 1.383(3)
C30 C31 1.398(3)
C31 C32 1.401(3)
C31 C35 1.478(3)
C32 C33 1.380(3)
C34 C39 1.434(3)
C34 C35 1.438(3)
C35 C36 1.377(3)
C36 C37 1.417(3)
C37 C38 1.373(3)
C38 C39 1.417(3)
C38 C40 1.442(3)
C41 C42 1.391(3)
C41 C46 1.394(3)
C42 C43 1.384(3)
C43 C44 1.392(3)
C44 C45 1.392(3)
C44 C47 1.506(3)
C45 C46 1.382(3)
C48 C53 1.381(3)
C48 C49 1.385(3)
C49 C50 1.378(3)
C50 C51 1.389(3)
C51 C52 1.385(3)
C51 C54 1.508(3)
C52 C53 1.389(3)
